data_2225889
loop_
_publ_author_name
'Tan, Kong Wai'
'Ng, Chew Hee'
'Maah, M. Jamil'
'Ng, Seik Weng'

_publ_section_title
;
 Bis(\m-5-hydroxy-2-{[2-(<i>N</i>-phenylthiocarbamoyl)hydrazin-1-ylidene]methyl}phenolato)bis[chloridozinc(II)]
 <i>N</i>,<i>N</i>-dimethylformamide tetrasolvate
;
_journal_coeditor_code HG2675
_journal_issue 5
_journal_name_full 'Acta Crystallographica Section E'
_journal_page_first m569
_journal_paper_doi 10.1107/S1600536810014522
_journal_volume 66
_journal_year 2010
_chemical_formula_iupac '[Zn2 (C14 H12 N3 O2 S)2 Cl2], 4C3 H7 N O'
_chemical_formula_moiety 'C28 H24 Cl2 N6 O4 S2 Zn2, 4(C3 H7 N O)'
_chemical_formula_sum 'C40 H52 Cl2 N10 O8 S2 Zn2'
_chemical_formula_weight 1066.68
_chemical_name_systematic
;
Bis(\m-5-hydroxy-2-{[2-(<i>N</i>-phenylthiocarbamoyl)hydrazin-1-
ylidene]methyl}phenolato)bis[chloridozinc(II)]
<i>N</i>,<i>N</i>-dimethylformamide
tetrasolvate
;
_space_group_IT_number 2
_symmetry_cell_setting triclinic
_symmetry_space_group_name_Hall '-P 1'
_symmetry_space_group_name_H-M 'P -1'
_atom_sites_solution_hydrogens geom
_atom_sites_solution_primary direct
_atom_sites_solution_secondary difmap
_audit_creation_method SHELXL-97
_cell_angle_alpha 64.941(3)
_cell_angle_beta 81.213(3)
_cell_angle_gamma 89.103(3)
_cell_formula_units_Z 2
_cell_length_a 8.1913(4)
_cell_length_b 17.6402(7)
_cell_length_c 17.9597(7)
_cell_measurement_reflns_used 1271
_cell_measurement_temperature 100(2)
_cell_measurement_theta_max 19.6
_cell_measurement_theta_min 2.3
_cell_volume 2319.75(18)
_computing_cell_refinement 'SAINT (Bruker, 2009)'
_computing_data_collection 'APEX2 (Bruker, 2009)'
_computing_data_reduction 'SAINT (Bruker, 2009)'
_computing_molecular_graphics 'X-SEED (Barbour, 2001)'
_computing_publication_material 'publCIF (Westrip, 2010)'
_computing_structure_refinement 'SHELXL97 (Sheldrick, 2008)'
_computing_structure_solution 'SHELXS97 (Sheldrick, 2008)'
_diffrn_ambient_temperature 100(2)
_diffrn_measured_fraction_theta_full 0.992
_diffrn_measured_fraction_theta_max 0.992
_diffrn_measurement_device_type 'Bruker SMART APEX diffractometer'
_diffrn_measurement_method '\w scans'
_diffrn_radiation_monochromator graphite
_diffrn_radiation_source 'fine-focus sealed tube'
_diffrn_radiation_type MoK\a
_diffrn_radiation_wavelength 0.71073
_diffrn_reflns_av_R_equivalents 0.0711
_diffrn_reflns_av_sigmaI/netI 0.1181
_diffrn_reflns_limit_h_max 9
_diffrn_reflns_limit_h_min -9
_diffrn_reflns_limit_k_max 20
_diffrn_reflns_limit_k_min -20
_diffrn_reflns_limit_l_max 21
_diffrn_reflns_limit_l_min -20
_diffrn_reflns_number 15848
_diffrn_reflns_theta_full 25.00
_diffrn_reflns_theta_max 25.00
_diffrn_reflns_theta_min 1.27
_diffrn_standards_decay_% 0
_diffrn_standards_interval_count 0
_diffrn_standards_interval_time 0
_diffrn_standards_number 0
_exptl_absorpt_coefficient_mu 1.301
_exptl_absorpt_correction_T_max 0.9498
_exptl_absorpt_correction_T_min 0.8595
_exptl_absorpt_correction_type multi-scan
_exptl_absorpt_process_details '(SADABS; Sheldrick, 1996)'
_exptl_crystal_colour Yellow
_exptl_crystal_density_diffrn 1.527
_exptl_crystal_density_method 'not measured'
_exptl_crystal_description Prism
_exptl_crystal_F_000 1104
_exptl_crystal_size_max 0.12
_exptl_crystal_size_mid 0.08
_exptl_crystal_size_min 0.04
_refine_diff_density_max 0.587
_refine_diff_density_min -0.705
_refine_ls_extinction_method none
_refine_ls_goodness_of_fit_ref 0.974
_refine_ls_hydrogen_treatment constr
_refine_ls_matrix_type full
_refine_ls_number_parameters 634
_refine_ls_number_reflns 8106
_refine_ls_number_restraints 68
_refine_ls_restrained_S_all 0.972
_refine_ls_R_factor_all 0.1079
_refine_ls_R_factor_gt 0.0545
_refine_ls_shift/su_max 0.001
_refine_ls_shift/su_mean 0.001
_refine_ls_structure_factor_coef Fsqd
_refine_ls_weighting_details 'calc w=1/[\s^2^(Fo^2^)+(0.0745P)^2^] where P=(Fo^2^+2Fc^2^)/3'
_refine_ls_weighting_scheme calc
_refine_ls_wR_factor_gt 0.1209
_refine_ls_wR_factor_ref 0.1611
_reflns_number_gt 4918
_reflns_number_total 8106
_reflns_threshold_expression I>2\s(I)
_cod_data_source_file hg2675.cif
_cod_data_source_block I
_cod_depositor_comments
;
The following automatic conversions were performed:
'_symmetry_cell_setting' value 'Triclinic' changed to 'triclinic'
according to '/home/saulius/struct/CIF-dictionaries/cif_core.dic'
dictionary named 'cif_core.dic' version 2.4.1 from
2010-06-29.

'_exptl_absorpt_correction_type' value 'Multi-scan' changed
to 'multi-scan' according to
'/home/saulius/struct/CIF-dictionaries/cif_core.dic' dictionary named
'cif_core.dic' version 2.4.1 from 2010-06-29.

Automatic conversion script
Id: cif_fix_enum 1527 2010-12-29 10:47:43Z saulius 
;
_cod_original_cell_volume 2319.76(17)
_cod_database_code 2225889
_cod_database_fobs_code 2225889

loop_
_symmetry_equiv_pos_as_xyz
'x, y, z'
'-x, -y, -z'

loop_
_atom_site_type_symbol
_atom_site_label
_atom_site_fract_x
_atom_site_fract_y
_atom_site_fract_z
_atom_site_U_iso_or_equiv
_atom_site_adp_type
_atom_site_calc_flag
_atom_site_refinement_flags
_atom_site_occupancy
_atom_site_disorder_assembly
_atom_site_disorder_group
Zn Zn1 0.41630(9) 0.73410(4) 0.85750(4) 0.0238(2) Uani d . 1 . .
Zn Zn2 0.50793(9) 0.77020(4) 0.66356(4) 0.0224(2) Uani d . 1 . .
Cl Cl1 0.16292(19) 0.66906(9) 0.92067(9) 0.0294(4) Uani d . 1 . .
Cl Cl2 0.2909(2) 0.78623(10) 0.59478(10) 0.0332(4) Uani d . 1 . .
S S1 0.4684(2) 0.81633(9) 0.93413(9) 0.0273(4) Uani d . 1 . .
S S2 0.7294(2) 0.71361(9) 0.60021(10) 0.0292(4) Uani d . 1 . .
O O1 0.4913(5) 0.6764(2) 0.7795(2) 0.0245(10) Uani d . 1 . .
O O2 0.5357(6) 0.4359(3) 0.7225(3) 0.0408(12) Uani d . 1 . .
H H2o 0.5036 0.4694 0.6785 0.061 Uiso calc R 1 . .
O O3 0.4394(5) 0.8279(2) 0.7412(2) 0.0239(9) Uani d . 1 . .
O O4 0.1114(5) 1.0395(2) 0.7781(3) 0.0294(10) Uani d . 1 . .
H H4o 0.0849 1.0010 0.8262 0.044 Uiso calc R 1 . .
O O6 0.0090(6) 0.9223(3) 0.9310(3) 0.0423(12) Uani d . 1 . .
O O7 0.8112(5) 0.5952(3) 1.1131(3) 0.0360(11) Uani d . 1 . .
O O8 1.0048(5) 0.9906(2) 0.4063(2) 0.0288(10) Uani d . 1 . .
N N1 0.5986(6) 0.6606(3) 0.9244(3) 0.0260(12) Uani d . 1 . .
N N2 0.6490(6) 0.6813(3) 0.9837(3) 0.0293(13) Uani d . 1 . .
H H2 0.7204 0.6506 1.0143 0.035 Uiso calc R 1 . .
N N3 0.6376(7) 0.7521(3) 1.0620(3) 0.0319(13) Uani d . 1 . .
H H3 0.6976 0.7143 1.0885 0.038 Uiso calc R 1 . .
N N4 0.6596(6) 0.8812(3) 0.5933(3) 0.0196(11) Uani d . 1 . .
N N5 0.7916(6) 0.8787(3) 0.5369(3) 0.0231(12) Uani d . 1 . .
H H5 0.8501 0.9251 0.5024 0.028 Uiso calc R 1 . .
N N6 0.9575(6) 0.8135(3) 0.4732(3) 0.0244(12) Uani d . 1 . .
H H6 1.0063 0.8612 0.4472 0.029 Uiso calc R 1 . .
N N8 0.0525(7) 0.8249(3) 1.0570(3) 0.0289(13) Uani d . 1 . .
N N9 0.9143(6) 0.4839(3) 1.2119(3) 0.0286(12) Uani d . 1 . .
N N10 1.0845(6) 1.1074(3) 0.2867(3) 0.0319(13) Uani d . 1 . .
C C1 0.5341(7) 0.5977(3) 0.8007(4) 0.0225(14) Uani d . 1 . .
C C2 0.5085(7) 0.5574(3) 0.7506(4) 0.0268(15) Uani d . 1 . .
H H2A 0.4578 0.5859 0.7027 0.032 Uiso calc R 1 . .
C C3 0.5561(8) 0.4766(4) 0.7704(4) 0.0313(16) Uani d . 1 . .
C C4 0.6296(8) 0.4348(4) 0.8402(4) 0.0350(17) Uani d . 1 . .
H H4A 0.6638 0.3796 0.8531 0.042 Uiso calc R 1 . .
C C5 0.6531(8) 0.4718(4) 0.8898(4) 0.0337(16) Uani d . 1 . .
H H5A 0.7016 0.4415 0.9382 0.040 Uiso calc R 1 . .
C C6 0.6075(7) 0.5545(4) 0.8720(4) 0.0268(15) Uani d . 1 . .
C C7 0.6436(8) 0.5892(4) 0.9270(4) 0.0277(15) Uani d . 1 . .
H H7A 0.7062 0.5569 0.9691 0.033 Uiso calc R 1 . .
C C8 0.5905(8) 0.7475(4) 0.9951(4) 0.0263(15) Uani d . 1 . .
C C9 0.5975(8) 0.8134(4) 1.0929(4) 0.0300(15) Uani d . 1 . .
C C10 0.5199(10) 0.7877(4) 1.1740(4) 0.045(2) Uani d . 1 . .
H H10 0.4901 0.7301 1.2082 0.054 Uiso calc R 1 . .
C C11 0.4855(11) 0.8470(5) 1.2053(5) 0.056(2) Uani d . 1 . .
H H11 0.4320 0.8296 1.2612 0.067 Uiso calc R 1 . .
C C12 0.5281(9) 0.9301(5) 1.1565(4) 0.0412(18) Uani d . 1 . .
H H12 0.5037 0.9700 1.1787 0.049 Uiso calc R 1 . .
C C13 0.6059(9) 0.9564(4) 1.0753(5) 0.0412(18) Uani d . 1 . .
H H13 0.6355 1.0141 1.0416 0.049 Uiso calc R 1 . .
C C14 0.6406(8) 0.8978(4) 1.0435(4) 0.0339(16) Uani d . 1 . .
H H14 0.6941 0.9155 0.9875 0.041 Uiso calc R 1 . .
C C15 0.3996(7) 0.9082(3) 0.7144(3) 0.0207(13) Uani d . 1 . .
C C16 0.2762(7) 0.9312(3) 0.7617(3) 0.0203(13) Uani d . 1 . .
H H16 0.2196 0.8899 0.8128 0.024 Uiso calc R 1 . .
C C17 0.2344(7) 1.0147(4) 0.7347(4) 0.0239(14) Uani d . 1 . .
C C18 0.3160(8) 1.0763(4) 0.6607(4) 0.0261(15) Uani d . 1 . .
H H18 0.2871 1.1330 0.6427 0.031 Uiso calc R 1 . .
C C19 0.4385(7) 1.0544(3) 0.6138(4) 0.0240(14) Uani d . 1 . .
H H19 0.4952 1.0969 0.5635 0.029 Uiso calc R 1 . .
C C20 0.4839(7) 0.9705(3) 0.6375(3) 0.0207(13) Uani d . 1 . .
C C21 0.6179(7) 0.9557(4) 0.5841(4) 0.0250(14) Uani d . 1 . .
H H21 0.6789 1.0027 0.5398 0.030 Uiso calc R 1 . .
C C22 0.8311(7) 0.8049(4) 0.5348(4) 0.0231(14) Uani d . 1 . .
C C23 1.0165(7) 0.7507(4) 0.4479(4) 0.0273(15) Uani d . 1 . .
C C24 1.0604(8) 0.7757(4) 0.3625(4) 0.0389(18) Uani d . 1 . .
H H24 1.0491 0.8319 0.3243 0.047 Uiso calc R 1 . .
C C25 1.1209(10) 0.7171(5) 0.3341(5) 0.058(2) Uani d . 1 . .
H H25 1.1517 0.7342 0.2759 0.069 Uiso calc R 1 . .
C C26 1.1372(10) 0.6363(5) 0.3869(5) 0.054(2) Uani d . 1 . .
H H26 1.1789 0.5972 0.3662 0.065 Uiso calc R 1 . .
C C27 1.0927(10) 0.6124(5) 0.4704(5) 0.055(2) Uani d . 1 . .
H H27 1.1014 0.5556 0.5079 0.066 Uiso calc R 1 . .
C C28 1.0351(9) 0.6691(4) 0.5015(4) 0.045(2) Uani d . 1 . .
H H28 1.0085 0.6515 0.5600 0.054 Uiso calc R 1 . .
C C32 0.0373(8) 0.8497(4) 0.9781(4) 0.0338(16) Uani d . 1 . .
H H32 0.0487 0.8094 0.9558 0.041 Uiso calc R 1 . .
C C33 0.0466(10) 0.8813(4) 1.0970(4) 0.0449(19) Uani d . 1 . .
H H33A 0.0283 0.9380 1.0569 0.067 Uiso calc R 1 . .
H H33B 0.1516 0.8815 1.1168 0.067 Uiso calc R 1 . .
H H33C -0.0441 0.8624 1.1443 0.067 Uiso calc R 1 . .
C C34 0.0917(10) 0.7388(4) 1.1072(4) 0.045(2) Uani d . 1 . .
H H34A 0.1997 0.7389 1.1242 0.067 Uiso calc R 1 . .
H H34B 0.0949 0.7064 1.0742 0.067 Uiso calc R 1 . .
H H34C 0.0067 0.7135 1.1567 0.067 Uiso calc R 1 . .
C C35 0.8629(8) 0.5233(4) 1.1402(4) 0.0337(16) Uani d . 1 . .
H H35 0.8653 0.4944 1.1058 0.040 Uiso calc R 1 . .
C C36 0.9132(11) 0.5215(4) 1.2697(4) 0.054(2) Uani d . 1 . .
H H36A 0.8704 0.5776 1.2459 0.081 Uiso calc R 1 . .
H H36B 1.0261 0.5258 1.2799 0.081 Uiso calc R 1 . .
H H36C 0.8423 0.4866 1.3223 0.081 Uiso calc R 1 . .
C C37 0.9689(9) 0.3989(4) 1.2394(4) 0.0415(18) Uani d . 1 . .
H H37A 0.9797 0.3825 1.1932 0.062 Uiso calc R 1 . .
H H37B 0.8877 0.3606 1.2858 0.062 Uiso calc R 1 . .
H H37C 1.0763 0.3963 1.2579 0.062 Uiso calc R 1 . .
C C38 0.9962(8) 1.0668(4) 0.3608(4) 0.0267(15) Uani d . 1 . .
H H38 0.9206 1.0975 0.3814 0.032 Uiso calc R 1 . .
C C39 1.1953(8) 1.0671(5) 0.2467(4) 0.0430(19) Uani d . 1 . .
H H39A 1.3079 1.0916 0.2356 0.065 Uiso calc R 1 . .
H H39B 1.1608 1.0751 0.1941 0.065 Uiso calc R 1 . .
H H39C 1.1929 1.0070 0.2831 0.065 Uiso calc R 1 . .
C C40 1.0718(10) 1.1982(4) 0.2402(5) 0.055(2) Uani d . 1 . .
H H40A 0.9887 1.2181 0.2721 0.083 Uiso calc R 1 . .
H H40B 1.0389 1.2098 0.1863 0.083 Uiso calc R 1 . .
H H40C 1.1792 1.2270 0.2311 0.083 Uiso calc R 1 . .
O O5 0.4714(11) 0.5477(6) 0.5814(5) 0.060(2) Uani d PDU 0.75 A 1
N N7 0.5710(9) 0.6399(6) 0.4550(7) 0.039(2) Uani d PDU 0.75 A 1
C C29 0.5636(14) 0.5685(8) 0.5180(8) 0.071(4) Uani d PDU 0.75 A 1
H H29 0.6391 0.5288 0.5133 0.085 Uiso calc PR 0.75 A 1
C C30 0.4685(14) 0.7083(6) 0.4500(7) 0.057(3) Uani d PDU 0.75 A 1
H H30A 0.3866 0.6907 0.5009 0.086 Uiso calc PR 0.75 A 1
H H30B 0.4115 0.7246 0.4017 0.086 Uiso calc PR 0.75 A 1
H H30C 0.5376 0.7560 0.4440 0.086 Uiso calc PR 0.75 A 1
C C31 0.6916(14) 0.6569(8) 0.3799(7) 0.069(3) Uani d PDU 0.75 A 1
H H31A 0.7673 0.6112 0.3911 0.103 Uiso calc PR 0.75 A 1
H H31B 0.7548 0.7097 0.3638 0.103 Uiso calc PR 0.75 A 1
H H31C 0.6335 0.6612 0.3346 0.103 Uiso calc PR 0.75 A 1
O O5' 0.379(3) 0.5363(15) 0.5975(14) 0.053(7) Uani d PDU 0.25 B 2
N N7' 0.554(3) 0.613(2) 0.493(2) 0.085(18) Uani d PDU 0.25 B 2
C C29' 0.412(3) 0.6011(14) 0.5386(14) 0.043(7) Uani d PDU 0.25 B 2
H H29' 0.3345 0.6434 0.5253 0.052 Uiso calc PR 0.25 B 2
C C30' 0.591(5) 0.693(2) 0.422(2) 0.075(13) Uani d PDU 0.25 B 2
H H30D 0.5722 0.6868 0.3719 0.112 Uiso calc PR 0.25 B 2
H H30E 0.7066 0.7107 0.4155 0.112 Uiso calc PR 0.25 B 2
H H30F 0.5186 0.7344 0.4297 0.112 Uiso calc PR 0.25 B 2
C C31' 0.699(4) 0.5632(18) 0.4958(19) 0.050(8) Uani d PDU 0.25 B 2
H H31D 0.6913 0.5165 0.5512 0.074 Uiso calc PR 0.25 B 2
H H31E 0.7993 0.5983 0.4840 0.074 Uiso calc PR 0.25 B 2
H H31F 0.7024 0.5410 0.4539 0.074 Uiso calc PR 0.25 B 2

loop_
_atom_site_aniso_label
_atom_site_aniso_U_11
_atom_site_aniso_U_22
_atom_site_aniso_U_33
_atom_site_aniso_U_12
_atom_site_aniso_U_13
_atom_site_aniso_U_23
Zn1 0.0287(4) 0.0219(4) 0.0169(4) 0.0053(3) -0.0028(3) -0.0048(3)
Zn2 0.0261(4) 0.0203(4) 0.0175(4) 0.0028(3) -0.0025(3) -0.0051(3)
Cl1 0.0299(9) 0.0307(9) 0.0230(8) 0.0019(7) -0.0032(7) -0.0074(7)
Cl2 0.0311(9) 0.0346(9) 0.0289(9) 0.0010(7) -0.0090(7) -0.0072(7)
S1 0.0324(9) 0.0255(9) 0.0215(8) 0.0047(7) -0.0063(7) -0.0071(7)
S2 0.0323(9) 0.0212(8) 0.0273(9) 0.0030(7) 0.0017(7) -0.0061(7)
O1 0.034(3) 0.017(2) 0.017(2) 0.0053(18) -0.0033(19) -0.0023(18)
O2 0.058(3) 0.024(3) 0.042(3) 0.010(2) -0.013(3) -0.014(2)
O3 0.030(2) 0.019(2) 0.018(2) 0.0033(18) -0.0009(19) -0.0038(18)
O4 0.030(2) 0.031(3) 0.026(2) 0.009(2) 0.003(2) -0.014(2)
O6 0.052(3) 0.042(3) 0.025(3) 0.016(2) -0.004(2) -0.008(2)
O7 0.045(3) 0.025(3) 0.026(2) 0.006(2) -0.010(2) 0.001(2)
O8 0.031(3) 0.024(2) 0.026(2) 0.0010(18) -0.001(2) -0.006(2)
N1 0.031(3) 0.025(3) 0.017(3) 0.004(2) -0.006(2) -0.003(2)
N2 0.033(3) 0.030(3) 0.025(3) 0.009(2) -0.011(3) -0.010(3)
N3 0.046(4) 0.026(3) 0.024(3) 0.008(3) -0.015(3) -0.008(2)
N4 0.020(3) 0.022(3) 0.013(2) 0.006(2) -0.001(2) -0.005(2)
N5 0.024(3) 0.025(3) 0.016(3) 0.001(2) 0.004(2) -0.006(2)
N6 0.027(3) 0.018(3) 0.022(3) 0.001(2) 0.005(2) -0.006(2)
N8 0.043(3) 0.023(3) 0.019(3) 0.007(2) -0.002(3) -0.009(2)
N9 0.031(3) 0.029(3) 0.025(3) 0.004(2) -0.012(3) -0.008(3)
N10 0.028(3) 0.030(3) 0.024(3) -0.005(2) -0.004(3) 0.001(3)
C1 0.024(3) 0.012(3) 0.023(3) 0.005(2) 0.003(3) -0.002(3)
C2 0.029(4) 0.016(3) 0.026(3) 0.003(3) 0.000(3) -0.001(3)
C3 0.033(4) 0.028(4) 0.035(4) 0.005(3) 0.002(3) -0.017(3)
C4 0.042(4) 0.015(3) 0.037(4) 0.008(3) -0.004(3) -0.001(3)
C5 0.038(4) 0.024(4) 0.028(4) 0.001(3) 0.001(3) -0.002(3)
C6 0.028(4) 0.019(3) 0.023(3) 0.001(3) 0.001(3) 0.000(3)
C7 0.031(4) 0.025(4) 0.023(3) 0.011(3) -0.005(3) -0.006(3)
C8 0.030(4) 0.022(3) 0.020(3) -0.001(3) -0.005(3) -0.002(3)
C9 0.037(4) 0.029(4) 0.025(4) 0.001(3) -0.017(3) -0.009(3)
C10 0.074(6) 0.030(4) 0.030(4) -0.007(4) -0.013(4) -0.009(3)
C11 0.089(7) 0.051(5) 0.031(4) -0.014(5) -0.008(4) -0.021(4)
C12 0.048(5) 0.043(5) 0.038(4) 0.001(4) -0.016(4) -0.020(4)
C13 0.041(4) 0.031(4) 0.051(5) 0.003(3) -0.015(4) -0.014(4)
C14 0.039(4) 0.028(4) 0.032(4) 0.003(3) -0.008(3) -0.010(3)
C15 0.025(3) 0.024(3) 0.017(3) 0.005(3) -0.011(3) -0.011(3)
C16 0.022(3) 0.022(3) 0.015(3) 0.000(2) -0.003(3) -0.007(3)
C17 0.017(3) 0.033(4) 0.027(3) 0.010(3) -0.010(3) -0.017(3)
C18 0.037(4) 0.022(3) 0.021(3) 0.012(3) -0.012(3) -0.009(3)
C19 0.027(3) 0.019(3) 0.019(3) 0.003(3) -0.006(3) 0.000(3)
C20 0.021(3) 0.025(3) 0.013(3) 0.005(2) -0.004(3) -0.006(3)
C21 0.024(3) 0.029(4) 0.018(3) -0.001(3) -0.005(3) -0.005(3)
C22 0.024(3) 0.026(3) 0.021(3) 0.005(3) -0.010(3) -0.009(3)
C23 0.026(4) 0.029(4) 0.026(4) 0.004(3) -0.004(3) -0.012(3)
C24 0.044(4) 0.042(4) 0.030(4) 0.014(3) -0.007(3) -0.015(3)
C25 0.071(6) 0.072(6) 0.034(4) 0.018(5) -0.001(4) -0.030(5)
C26 0.055(5) 0.048(5) 0.067(6) 0.012(4) 0.001(5) -0.037(5)
C27 0.072(6) 0.035(4) 0.050(5) 0.012(4) 0.012(4) -0.018(4)
C28 0.059(5) 0.038(4) 0.032(4) 0.019(4) 0.002(4) -0.013(4)
C32 0.030(4) 0.035(4) 0.033(4) 0.009(3) 0.002(3) -0.014(3)
C33 0.069(5) 0.032(4) 0.035(4) 0.016(4) -0.013(4) -0.015(3)
C34 0.073(6) 0.023(4) 0.035(4) 0.009(4) -0.009(4) -0.011(3)
C35 0.027(4) 0.039(4) 0.029(4) 0.000(3) -0.009(3) -0.007(3)
C36 0.089(7) 0.039(5) 0.034(4) 0.013(4) -0.024(4) -0.010(4)
C37 0.046(5) 0.029(4) 0.038(4) 0.009(3) -0.012(4) -0.002(3)
C38 0.028(4) 0.027(4) 0.026(4) -0.001(3) -0.006(3) -0.012(3)
C39 0.038(4) 0.064(5) 0.025(4) -0.007(4) -0.009(3) -0.015(4)
C40 0.051(5) 0.042(5) 0.047(5) -0.003(4) -0.020(4) 0.010(4)
O5 0.067(6) 0.074(5) 0.037(4) -0.003(5) -0.010(4) -0.021(4)
N7 0.047(5) 0.028(5) 0.044(5) -0.004(4) -0.020(4) -0.012(4)
C29 0.084(8) 0.065(8) 0.077(8) 0.002(6) -0.018(6) -0.041(6)
C30 0.059(6) 0.058(6) 0.060(6) 0.021(5) -0.009(5) -0.031(5)
C31 0.076(7) 0.084(7) 0.060(6) -0.002(6) -0.013(6) -0.043(6)
O5' 0.054(11) 0.057(10) 0.051(11) 0.001(8) -0.020(8) -0.020(8)
N7' 0.10(2) 0.08(2) 0.09(2) -0.016(9) -0.018(10) -0.046(12)
C29' 0.053(11) 0.041(11) 0.045(11) 0.008(8) -0.008(9) -0.027(8)
C30' 0.070(15) 0.081(15) 0.077(15) 0.001(10) -0.012(9) -0.035(10)
C31' 0.049(11) 0.049(11) 0.052(11) 0.002(9) -0.012(9) -0.022(9)

loop_
_atom_type_symbol
_atom_type_description
_atom_type_scat_dispersion_real
_atom_type_scat_dispersion_imag
_atom_type_scat_source
C C 0.0033 0.0016 'International Tables Vol C Tables 4.2.6.8 and 6.1.1.4'
H H 0.0000 0.0000 'International Tables Vol C Tables 4.2.6.8 and 6.1.1.4'
N N 0.0061 0.0033 'International Tables Vol C Tables 4.2.6.8 and 6.1.1.4'
O O 0.0106 0.0060 'International Tables Vol C Tables 4.2.6.8 and 6.1.1.4'
S S 0.1246 0.1234 'International Tables Vol C Tables 4.2.6.8 and 6.1.1.4'
Cl Cl 0.1484 0.1585 'International Tables Vol C Tables 4.2.6.8 and 6.1.1.4'
Zn Zn 0.2839 1.4301 'International Tables Vol C Tables 4.2.6.8 and 6.1.1.4'

loop_
_geom_angle_atom_site_label_1
_geom_angle_atom_site_label_2
_geom_angle_atom_site_label_3
_geom_angle_site_symmetry_1
_geom_angle_site_symmetry_3
_geom_angle
_geom_angle_publ_flag
O3 Zn1 O1 . . 75.50(14) ?
O3 Zn1 N1 . . 130.41(17) ?
O1 Zn1 N1 . . 82.67(17) ?
O3 Zn1 Cl1 . . 118.76(12) ?
O1 Zn1 Cl1 . . 101.42(12) ?
N1 Zn1 Cl1 . . 108.86(14) ?
O3 Zn1 S1 . . 99.12(12) ?
O1 Zn1 S1 . . 152.95(13) ?
N1 Zn1 S1 . . 81.11(14) ?
Cl1 Zn1 S1 . . 104.25(6) ?
O1 Zn2 O3 . . 75.80(15) ?
O1 Zn2 N4 . . 135.26(17) ?
O3 Zn2 N4 . . 83.09(16) ?
O1 Zn2 Cl2 . . 118.39(13) ?
O3 Zn2 Cl2 . . 103.72(12) ?
N4 Zn2 Cl2 . . 104.65(13) ?
O1 Zn2 S2 . . 95.77(11) ?
O3 Zn2 S2 . . 146.98(13) ?
N4 Zn2 S2 . . 81.05(12) ?
Cl2 Zn2 S2 . . 108.23(6) ?
C8 S1 Zn1 . . 96.0(2) ?
C22 S2 Zn2 . . 97.4(2) ?
C1 O1 Zn2 . . 127.7(4) ?
C1 O1 Zn1 . . 127.9(4) ?
Zn2 O1 Zn1 . . 104.11(16) ?
C3 O2 H2o . . 109.5 ?
C15 O3 Zn1 . . 131.1(3) ?
C15 O3 Zn2 . . 123.7(3) ?
Zn1 O3 Zn2 . . 104.55(16) ?
C17 O4 H4o . . 109.5 ?
C7 N1 N2 . . 115.3(5) ?
C7 N1 Zn1 . . 126.0(4) ?
N2 N1 Zn1 . . 117.2(4) ?
C8 N2 N1 . . 120.7(5) ?
C8 N2 H2 . . 119.6 ?
N1 N2 H2 . . 119.6 ?
C8 N3 C9 . . 127.7(5) ?
C8 N3 H3 . . 116.2 ?
C9 N3 H3 . . 116.2 ?
C21 N4 N5 . . 115.5(5) ?
C21 N4 Zn2 . . 124.8(4) ?
N5 N4 Zn2 . . 117.6(3) ?
C22 N5 N4 . . 119.8(5) ?
C22 N5 H5 . . 120.1 ?
N4 N5 H5 . . 120.1 ?
C22 N6 C23 . . 127.0(5) ?
C22 N6 H6 . . 116.5 ?
C23 N6 H6 . . 116.5 ?
C32 N8 C33 . . 123.1(5) ?
C32 N8 C34 . . 120.8(5) ?
C33 N8 C34 . . 115.9(5) ?
C35 N9 C36 . . 121.6(6) ?
C35 N9 C37 . . 122.0(6) ?
C36 N9 C37 . . 116.3(5) ?
C38 N10 C39 . . 123.0(6) ?
C38 N10 C40 . . 120.2(6) ?
C39 N10 C40 . . 116.7(6) ?
O1 C1 C2 . . 119.8(5) ?
O1 C1 C6 . . 121.0(5) ?
C2 C1 C6 . . 119.2(5) ?
C3 C2 C1 . . 120.6(6) ?
C3 C2 H2A . . 119.7 ?
C1 C2 H2A . . 119.7 ?
O2 C3 C2 . . 122.2(6) ?
O2 C3 C4 . . 117.8(6) ?
C2 C3 C4 . . 119.9(6) ?
C5 C4 C3 . . 120.6(6) ?
C5 C4 H4A . . 119.7 ?
C3 C4 H4A . . 119.7 ?
C4 C5 C6 . . 121.7(6) ?
C4 C5 H5A . . 119.2 ?
C6 C5 H5A . . 119.2 ?
C1 C6 C5 . . 118.1(6) ?
C1 C6 C7 . . 124.6(5) ?
C5 C6 C7 . . 117.3(6) ?
N1 C7 C6 . . 125.6(6) ?
N1 C7 H7A . . 117.2 ?
C6 C7 H7A . . 117.2 ?
N2 C8 N3 . . 112.3(5) ?
N2 C8 S1 . . 123.9(5) ?
N3 C8 S1 . . 123.7(5) ?
C10 C9 C14 . . 119.9(6) ?
C10 C9 N3 . . 119.1(6) ?
C14 C9 N3 . . 120.9(6) ?
C9 C10 C11 . . 119.3(6) ?
C9 C10 H10 . . 120.3 ?
C11 C10 H10 . . 120.3 ?
C12 C11 C10 . . 120.7(7) ?
C12 C11 H11 . . 119.7 ?
C10 C11 H11 . . 119.7 ?
C11 C12 C13 . . 120.5(7) ?
C11 C12 H12 . . 119.8 ?
C13 C12 H12 . . 119.8 ?
C12 C13 C14 . . 119.4(7) ?
C12 C13 H13 . . 120.3 ?
C14 C13 H13 . . 120.3 ?
C13 C14 C9 . . 120.3(6) ?
C13 C14 H14 . . 119.9 ?
C9 C14 H14 . . 119.9 ?
O3 C15 C16 . . 119.9(5) ?
O3 C15 C20 . . 120.5(5) ?
C16 C15 C20 . . 119.5(5) ?
C15 C16 C17 . . 120.5(5) ?
C15 C16 H16 . . 119.7 ?
C17 C16 H16 . . 119.7 ?
O4 C17 C18 . . 116.8(5) ?
O4 C17 C16 . . 122.4(5) ?
C18 C17 C16 . . 120.8(5) ?
C19 C18 C17 . . 119.1(5) ?
C19 C18 H18 . . 120.4 ?
C17 C18 H18 . . 120.4 ?
C18 C19 C20 . . 122.3(5) ?
C18 C19 H19 . . 118.8 ?
C20 C19 H19 . . 118.8 ?
C19 C20 C15 . . 117.6(5) ?
C19 C20 C21 . . 117.1(5) ?
C15 C20 C21 . . 125.2(5) ?
N4 C21 C20 . . 123.3(5) ?
N4 C21 H21 . . 118.3 ?
C20 C21 H21 . . 118.3 ?
N5 C22 N6 . . 112.7(5) ?
N5 C22 S2 . . 123.0(4) ?
N6 C22 S2 . . 124.3(4) ?
C28 C23 C24 . . 119.1(6) ?
C28 C23 N6 . . 124.6(6) ?
C24 C23 N6 . . 116.4(5) ?
C25 C24 C23 . . 118.9(7) ?
C25 C24 H24 . . 120.5 ?
C23 C24 H24 . . 120.5 ?
C26 C25 C24 . . 122.0(7) ?
C26 C25 H25 . . 119.0 ?
C24 C25 H25 . . 119.0 ?
C25 C26 C27 . . 118.6(7) ?
C25 C26 H26 . . 120.7 ?
C27 C26 H26 . . 120.7 ?
C26 C27 C28 . . 121.4(7) ?
C26 C27 H27 . . 119.3 ?
C28 C27 H27 . . 119.3 ?
C23 C28 C27 . . 120.0(7) ?
C23 C28 H28 . . 120.0 ?
C27 C28 H28 . . 120.0 ?
O6 C32 N8 . . 124.4(6) ?
O6 C32 H32 . . 117.8 ?
N8 C32 H32 . . 117.8 ?
N8 C33 H33A . . 109.5 ?
N8 C33 H33B . . 109.5 ?
H33A C33 H33B . . 109.5 ?
N8 C33 H33C . . 109.5 ?
H33A C33 H33C . . 109.5 ?
H33B C33 H33C . . 109.5 ?
N8 C34 H34A . . 109.5 ?
N8 C34 H34B . . 109.5 ?
H34A C34 H34B . . 109.5 ?
N8 C34 H34C . . 109.5 ?
H34A C34 H34C . . 109.5 ?
H34B C34 H34C . . 109.5 ?
O7 C35 N9 . . 125.8(7) ?
O7 C35 H35 . . 117.1 ?
N9 C35 H35 . . 117.1 ?
N9 C36 H36A . . 109.5 ?
N9 C36 H36B . . 109.5 ?
H36A C36 H36B . . 109.5 ?
N9 C36 H36C . . 109.5 ?
H36A C36 H36C . . 109.5 ?
H36B C36 H36C . . 109.5 ?
N9 C37 H37A . . 109.5 ?
N9 C37 H37B . . 109.5 ?
H37A C37 H37B . . 109.5 ?
N9 C37 H37C . . 109.5 ?
H37A C37 H37C . . 109.5 ?
H37B C37 H37C . . 109.5 ?
O8 C38 N10 . . 124.5(6) ?
O8 C38 H38 . . 117.7 ?
N10 C38 H38 . . 117.7 ?
N10 C39 H39A . . 109.5 ?
N10 C39 H39B . . 109.5 ?
H39A C39 H39B . . 109.5 ?
N10 C39 H39C . . 109.5 ?
H39A C39 H39C . . 109.5 ?
H39B C39 H39C . . 109.5 ?
N10 C40 H40A . . 109.5 ?
N10 C40 H40B . . 109.5 ?
H40A C40 H40B . . 109.5 ?
N10 C40 H40C . . 109.5 ?
H40A C40 H40C . . 109.5 ?
H40B C40 H40C . . 109.5 ?
C29 N7 C30 . . 125.6(12) ?
C29 N7 C31 . . 119.9(10) ?
C30 N7 C31 . . 114.5(11) ?
O5 C29 N7 . . 125.9(14) ?
O5 C29 H29 . . 117.1 ?
N7 C29 H29 . . 117.1 ?
C29' N7' C30' . . 118(3) ?
C29' N7' C31' . . 134(4) ?
C30' N7' C31' . . 108(3) ?
O5' C29' N7' . . 119(3) ?
O5' C29' H29' . . 120.5 ?
N7' C29' H29' . . 120.5 ?
N7' C30' H30D . . 109.5 ?
N7' C30' H30E . . 109.5 ?
H30D C30' H30E . . 109.5 ?
N7' C30' H30F . . 109.5 ?
H30D C30' H30F . . 109.5 ?
H30E C30' H30F . . 109.5 ?
N7' C31' H31D . . 109.5 ?
N7' C31' H31E . . 109.5 ?
H31D C31' H31E . . 109.5 ?
N7' C31' H31F . . 109.5 ?
H31D C31' H31F . . 109.5 ?
H31E C31' H31F . . 109.5 ?

loop_
_geom_bond_atom_site_label_1
_geom_bond_atom_site_label_2
_geom_bond_site_symmetry_2
_geom_bond_distance
_geom_bond_publ_flag
Zn1 N1 . 2.127(5) yes
Zn1 O1 . 2.073(4) yes
Zn1 O3 . 2.024(4) yes
Zn1 S1 . 2.464(2) yes
Zn1 Cl1 . 2.272(2) yes
Zn2 O1 . 2.024(4) yes
Zn2 O3 . 2.061(4) yes
Zn2 N4 . 2.116(5) yes
Zn2 S2 . 2.420(2) yes
Zn2 Cl2 . 2.264(2) yes
S1 C8 . 1.686(6) ?
S2 C22 . 1.675(6) ?
O1 C1 . 1.332(6) ?
O2 C3 . 1.360(7) ?
O2 H2o . 0.8400 ?
O3 C15 . 1.341(6) ?
O4 C17 . 1.359(7) ?
O4 H4o . 0.8400 ?
O6 C32 . 1.241(7) ?
O7 C35 . 1.245(7) ?
O8 C38 . 1.250(7) ?
N1 C7 . 1.290(7) ?
N1 N2 . 1.380(7) ?
N2 C8 . 1.339(7) ?
N2 H2 . 0.8800 ?
N3 C8 . 1.352(8) ?
N3 C9 . 1.423(8) ?
N3 H3 . 0.8400 ?
N4 C21 . 1.299(7) ?
N4 N5 . 1.377(6) ?
N5 C22 . 1.351(7) ?
N5 H5 . 0.8800 ?
N6 C22 . 1.354(7) ?
N6 C23 . 1.417(7) ?
N6 H6 . 0.8400 ?
N8 C32 . 1.320(8) ?
N8 C33 . 1.450(8) ?
N8 C34 . 1.461(7) ?
N9 C35 . 1.311(8) ?
N9 C36 . 1.449(8) ?
N9 C37 . 1.452(7) ?
N10 C38 . 1.313(7) ?
N10 C39 . 1.434(8) ?
N10 C40 . 1.470(8) ?
C1 C2 . 1.400(8) ?
C1 C6 . 1.406(8) ?
C2 C3 . 1.381(8) ?
C2 H2A . 0.9500 ?
C3 C4 . 1.382(9) ?
C4 C5 . 1.344(9) ?
C4 H4A . 0.9500 ?
C5 C6 . 1.413(8) ?
C5 H5A . 0.9500 ?
C6 C7 . 1.431(9) ?
C7 H7A . 0.9500 ?
C9 C10 . 1.378(9) ?
C9 C14 . 1.391(8) ?
C10 C11 . 1.388(9) ?
C10 H10 . 0.9500 ?
C11 C12 . 1.369(10) ?
C11 H11 . 0.9500 ?
C12 C13 . 1.378(10) ?
C12 H12 . 0.9500 ?
C13 C14 . 1.385(9) ?
C13 H13 . 0.9500 ?
C14 H14 . 0.9500 ?
C15 C16 . 1.388(7) ?
C15 C20 . 1.427(8) ?
C16 C17 . 1.396(8) ?
C16 H16 . 0.9500 ?
C17 C18 . 1.387(8) ?
C18 C19 . 1.369(8) ?
C18 H18 . 0.9500 ?
C19 C20 . 1.416(8) ?
C19 H19 . 0.9500 ?
C20 C21 . 1.441(8) ?
C21 H21 . 0.9500 ?
C23 C28 . 1.375(9) ?
C23 C24 . 1.394(9) ?
C24 C25 . 1.387(9) ?
C24 H24 . 0.9500 ?
C25 C26 . 1.356(10) ?
C25 H25 . 0.9500 ?
C26 C27 . 1.363(10) ?
C26 H26 . 0.9500 ?
C27 C28 . 1.383(9) ?
C27 H27 . 0.9500 ?
C28 H28 . 0.9500 ?
C32 H32 . 0.9500 ?
C33 H33A . 0.9800 ?
C33 H33B . 0.9800 ?
C33 H33C . 0.9800 ?
C34 H34A . 0.9800 ?
C34 H34B . 0.9800 ?
C34 H34C . 0.9800 ?
C35 H35 . 0.9500 ?
C36 H36A . 0.9800 ?
C36 H36B . 0.9800 ?
C36 H36C . 0.9800 ?
C37 H37A . 0.9800 ?
C37 H37B . 0.9800 ?
C37 H37C . 0.9800 ?
C38 H38 . 0.9500 ?
C39 H39A . 0.9800 ?
C39 H39B . 0.9800 ?
C39 H39C . 0.9800 ?
C40 H40A . 0.9800 ?
C40 H40B . 0.9800 ?
C40 H40C . 0.9800 ?
O5 C29 . 1.180(14) ?
N7 C29 . 1.282(18) ?
N7 C30 . 1.437(11) ?
N7 C31 . 1.465(14) ?
C29 H29 . 0.9500 ?
C30 H30A . 0.9800 ?
C30 H30B . 0.9800 ?
C30 H30C . 0.9800 ?
C31 H31A . 0.9800 ?
C31 H31B . 0.9800 ?
C31 H31C . 0.9800 ?
O5' C29' . 1.182(16) ?
N7' C29' . 1.27(2) ?
N7' C30' . 1.437(15) ?
N7' C31' . 1.464(16) ?
C29' H29' . 0.9500 ?
C30' H30D . 0.9800 ?
C30' H30E . 0.9800 ?
C30' H30F . 0.9800 ?
C31' H31D . 0.9800 ?
C31' H31E . 0.9800 ?
C31' H31F . 0.9800 ?

loop_
_geom_hbond_atom_site_label_D
_geom_hbond_atom_site_label_H
_geom_hbond_atom_site_label_A
_geom_hbond_site_symmetry_A
_geom_hbond_distance_DH
_geom_hbond_distance_HA
_geom_hbond_distance_DA
_geom_hbond_angle_DHA
_geom_hbond_publ_flag
O2 H2o O5 . 0.84 1.76 2.595(9) 170 yes
O4 H4o O6 . 0.84 1.82 2.657(6) 175 yes
N2 H2 O7 . 0.88 1.89 2.713(6) 156 yes
N3 H3 O7 . 0.84 2.18 2.940(6) 151 yes
N5 H5 O8 . 0.88 1.90 2.717(6) 154 yes
N6 H6 O8 . 0.84 2.08 2.841(6) 150 yes

loop_
_geom_torsion_atom_site_label_1
_geom_torsion_atom_site_label_2
_geom_torsion_atom_site_label_3
_geom_torsion_atom_site_label_4
_geom_torsion_site_symmetry_1
_geom_torsion_site_symmetry_2
_geom_torsion_site_symmetry_3
_geom_torsion_site_symmetry_4
_geom_torsion
_geom_torsion_publ_flag
O3 Zn1 S1 C8 . . . . -137.6(2) ?
O1 Zn1 S1 C8 . . . . -61.6(3) ?
N1 Zn1 S1 C8 . . . . -7.8(2) ?
Cl1 Zn1 S1 C8 . . . . 99.5(2) ?
O1 Zn2 S2 C22 . . . . -143.0(2) ?
O3 Zn2 S2 C22 . . . . -70.3(3) ?
N4 Zn2 S2 C22 . . . . -8.0(2) ?
Cl2 Zn2 S2 C22 . . . . 94.6(2) ?
O3 Zn2 O1 C1 . . . . -172.8(5) ?
N4 Zn2 O1 C1 . . . . -108.4(5) ?
Cl2 Zn2 O1 C1 . . . . 89.1(5) ?
S2 Zn2 O1 C1 . . . . -25.3(5) ?
O3 Zn2 O1 Zn1 . . . . 1.46(16) ?
N4 Zn2 O1 Zn1 . . . . 65.9(3) ?
Cl2 Zn2 O1 Zn1 . . . . -96.67(16) ?
S2 Zn2 O1 Zn1 . . . . 148.99(14) ?
O3 Zn1 O1 C1 . . . . 172.8(5) ?
N1 Zn1 O1 C1 . . . . 37.7(5) ?
Cl1 Zn1 O1 C1 . . . . -70.2(5) ?
S1 Zn1 O1 C1 . . . . 91.2(5) ?
O3 Zn1 O1 Zn2 . . . . -1.48(17) ?
N1 Zn1 O1 Zn2 . . . . -136.6(2) ?
Cl1 Zn1 O1 Zn2 . . . . 115.56(14) ?
S1 Zn1 O1 Zn2 . . . . -83.1(3) ?
O1 Zn1 O3 C15 . . . . 172.6(5) ?
N1 Zn1 O3 C15 . . . . -120.5(5) ?
Cl1 Zn1 O3 C15 . . . . 77.4(5) ?
S1 Zn1 O3 C15 . . . . -34.5(5) ?
O1 Zn1 O3 Zn2 . . . . 1.46(16) ?
N1 Zn1 O3 Zn2 . . . . 68.3(3) ?
Cl1 Zn1 O3 Zn2 . . . . -93.78(16) ?
S1 Zn1 O3 Zn2 . . . . 154.36(14) ?
O1 Zn2 O3 C15 . . . . -173.5(5) ?
N4 Zn2 O3 C15 . . . . 46.3(4) ?
Cl2 Zn2 O3 C15 . . . . -57.2(4) ?
S2 Zn2 O3 C15 . . . . 108.0(4) ?
O1 Zn2 O3 Zn1 . . . . -1.49(17) ?
N4 Zn2 O3 Zn1 . . . . -141.7(2) ?
Cl2 Zn2 O3 Zn1 . . . . 114.81(14) ?
S2 Zn2 O3 Zn1 . . . . -80.0(2) ?
O3 Zn1 N1 C7 . . . . -92.8(5) ?
O1 Zn1 N1 C7 . . . . -29.0(5) ?
Cl1 Zn1 N1 C7 . . . . 70.6(5) ?
S1 Zn1 N1 C7 . . . . 172.7(5) ?
O3 Zn1 N1 N2 . . . . 101.5(4) ?
O1 Zn1 N1 N2 . . . . 165.4(4) ?
Cl1 Zn1 N1 N2 . . . . -95.0(4) ?
S1 Zn1 N1 N2 . . . . 7.1(4) ?
C7 N1 N2 C8 . . . . -170.3(5) ?
Zn1 N1 N2 C8 . . . . -3.2(7) ?
O1 Zn2 N4 C21 . . . . -98.7(5) ?
O3 Zn2 N4 C21 . . . . -37.0(5) ?
Cl2 Zn2 N4 C21 . . . . 65.5(5) ?
S2 Zn2 N4 C21 . . . . 172.1(5) ?
O1 Zn2 N4 N5 . . . . 98.5(4) ?
O3 Zn2 N4 N5 . . . . 160.2(4) ?
Cl2 Zn2 N4 N5 . . . . -97.3(4) ?
S2 Zn2 N4 N5 . . . . 9.3(3) ?
C21 N4 N5 C22 . . . . -171.8(5) ?
Zn2 N4 N5 C22 . . . . -7.4(6) ?
Zn2 O1 C1 C2 . . . . -36.4(8) ?
Zn1 O1 C1 C2 . . . . 150.7(4) ?
Zn2 O1 C1 C6 . . . . 142.5(5) ?
Zn1 O1 C1 C6 . . . . -30.5(8) ?
O1 C1 C2 C3 . . . . 178.2(5) ?
C6 C1 C2 C3 . . . . -0.7(9) ?
C1 C2 C3 O2 . . . . -178.9(6) ?
C1 C2 C3 C4 . . . . 0.1(9) ?
O2 C3 C4 C5 . . . . 180.0(6) ?
C2 C3 C4 C5 . . . . 0.9(10) ?
C3 C4 C5 C6 . . . . -1.4(10) ?
O1 C1 C6 C5 . . . . -178.7(5) ?
C2 C1 C6 C5 . . . . 0.2(9) ?
O1 C1 C6 C7 . . . . -0.3(9) ?
C2 C1 C6 C7 . . . . 178.6(6) ?
C4 C5 C6 C1 . . . . 0.8(9) ?
C4 C5 C6 C7 . . . . -177.7(6) ?
N2 N1 C7 C6 . . . . -179.5(5) ?
Zn1 N1 C7 C6 . . . . 14.6(9) ?
C1 C6 C7 N1 . . . . 7.9(10) ?
C5 C6 C7 N1 . . . . -173.8(6) ?
N1 N2 C8 N3 . . . . 172.5(5) ?
N1 N2 C8 S1 . . . . -6.3(8) ?
C9 N3 C8 N2 . . . . -179.5(6) ?
C9 N3 C8 S1 . . . . -0.7(9) ?
Zn1 S1 C8 N2 . . . . 10.1(5) ?
Zn1 S1 C8 N3 . . . . -168.5(5) ?
C8 N3 C9 C10 . . . . 123.0(7) ?
C8 N3 C9 C14 . . . . -59.2(9) ?
C14 C9 C10 C11 . . . . 0.0(11) ?
N3 C9 C10 C11 . . . . 177.9(7) ?
C9 C10 C11 C12 . . . . 0.0(12) ?
C10 C11 C12 C13 . . . . -0.1(12) ?
C11 C12 C13 C14 . . . . 0.1(11) ?
C12 C13 C14 C9 . . . . -0.1(10) ?
C10 C9 C14 C13 . . . . 0.0(10) ?
N3 C9 C14 C13 . . . . -177.8(6) ?
Zn1 O3 C15 C16 . . . . -25.5(8) ?
Zn2 O3 C15 C16 . . . . 144.2(4) ?
Zn1 O3 C15 C20 . . . . 154.2(4) ?
Zn2 O3 C15 C20 . . . . -36.1(7) ?
O3 C15 C16 C17 . . . . 179.5(5) ?
C20 C15 C16 C17 . . . . -0.2(9) ?
C15 C16 C17 O4 . . . . 178.2(5) ?
C15 C16 C17 C18 . . . . -0.5(9) ?
O4 C17 C18 C19 . . . . -178.7(5) ?
C16 C17 C18 C19 . . . . 0.1(9) ?
C17 C18 C19 C20 . . . . 0.9(9) ?
C18 C19 C20 C15 . . . . -1.6(9) ?
C18 C19 C20 C21 . . . . -178.4(6) ?
O3 C15 C20 C19 . . . . -178.5(5) ?
C16 C15 C20 C19 . . . . 1.1(8) ?
O3 C15 C20 C21 . . . . -2.0(9) ?
C16 C15 C20 C21 . . . . 177.7(6) ?
N5 N4 C21 C20 . . . . -179.5(5) ?
Zn2 N4 C21 C20 . . . . 17.4(8) ?
C19 C20 C21 N4 . . . . -172.0(6) ?
C15 C20 C21 N4 . . . . 11.5(9) ?
N4 N5 C22 N6 . . . . 176.6(5) ?
N4 N5 C22 S2 . . . . -1.8(8) ?
C23 N6 C22 N5 . . . . -172.2(5) ?
C23 N6 C22 S2 . . . . 6.2(9) ?
Zn2 S2 C22 N5 . . . . 8.0(5) ?
Zn2 S2 C22 N6 . . . . -170.2(5) ?
C22 N6 C23 C28 . . . . -41.3(10) ?
C22 N6 C23 C24 . . . . 139.9(6) ?
C28 C23 C24 C25 . . . . 0.3(10) ?
N6 C23 C24 C25 . . . . 179.2(6) ?
C23 C24 C25 C26 . . . . 0.5(12) ?
C24 C25 C26 C27 . . . . 0.0(13) ?
C25 C26 C27 C28 . . . . -1.4(13) ?
C24 C23 C28 C27 . . . . -1.7(11) ?
N6 C23 C28 C27 . . . . 179.5(7) ?
C26 C27 C28 C23 . . . . 2.2(13) ?
C33 N8 C32 O6 . . . . -3.4(11) ?
C34 N8 C32 O6 . . . . -177.8(6) ?
C36 N9 C35 O7 . . . . 1.1(10) ?
C37 N9 C35 O7 . . . . 178.5(6) ?
C39 N10 C38 O8 . . . . 4.0(10) ?
C40 N10 C38 O8 . . . . -176.6(6) ?
C30 N7 C29 O5 . . . . 0.3(4) ?
C31 N7 C29 O5 . . . . -179.6(4) ?
C30' N7' C29' O5' . . . . 179.9(4) ?
C31' N7' C29' O5' . . . . 0.0(4) ?
